data_7226506
loop_
_publ_author_name
'Liu, Dong-Sheng'
'Chen, Wen-Tong'
'Huang, Jian-Gen'
'Cheng, Xiao-Di'
'Wang, Jie'
'Sui, Yan'

_publ_section_title
;
 Syntheses, structures and investigation of the properties of mercury
 coordination polymers based on 5-amino-tetrazolate ligands
;
_journal_issue 40
_journal_name_full CrystEngComm
_journal_page_first 7865
_journal_paper_doi 10.1039/C6CE01790H
_journal_volume 18
_journal_year 2016
_chemical_formula_moiety 'C H2 Hg1 N5'
_chemical_formula_sum 'C H2 Hg N5'
_chemical_formula_weight 284.67
_chemical_name_systematic
;
 ?
;
_space_group_IT_number 14
_symmetry_cell_setting monoclinic
_symmetry_space_group_name_Hall '-P 2ybc'
_symmetry_space_group_name_H-M 'P 1 21/c 1'
_atom_sites_solution_hydrogens geom
_atom_sites_solution_primary direct
_atom_sites_solution_secondary difmap
_audit_creation_method SHELXL-97
_audit_update_record
;
2016-06-24 deposited with the CCDC.
2016-09-08 downloaded from the CCDC.
;
_cell_angle_alpha 90.00
_cell_angle_beta 105.26(3)
_cell_angle_gamma 90.00
_cell_formula_units_Z 4
_cell_length_a 5.0952(10)
_cell_length_b 13.021(3)
_cell_length_c 6.8264(14)
_cell_measurement_reflns_used 25
_cell_measurement_temperature 298(2)
_cell_measurement_theta_max 18
_cell_measurement_theta_min 12
_cell_volume 436.93(17)
_computing_cell_refinement CrystalClear
_computing_data_collection 'CrystalClear (Rigaku, 2002)'
_computing_data_reduction CrystalClear
_computing_molecular_graphics SHELXTL
_computing_publication_material SHELXTL
_computing_structure_refinement SHELXTL
_computing_structure_solution 'SHELXTL (Siemens, 1994)'
_diffrn_ambient_temperature 298(2)
_diffrn_measured_fraction_theta_full 0.995
_diffrn_measured_fraction_theta_max 0.995
_diffrn_measurement_device_type 'Rigaku Mercury CCD area-detector'
_diffrn_measurement_method \w
_diffrn_radiation_monochromator graphite
_diffrn_radiation_source 'fine-focus sealed tube'
_diffrn_radiation_type MoK\a
_diffrn_radiation_wavelength 0.71073
_diffrn_reflns_av_R_equivalents 0.1145
_diffrn_reflns_av_sigmaI/netI 0.0698
_diffrn_reflns_limit_h_max 5
_diffrn_reflns_limit_h_min -6
_diffrn_reflns_limit_k_max 14
_diffrn_reflns_limit_k_min -16
_diffrn_reflns_limit_l_max 8
_diffrn_reflns_limit_l_min -8
_diffrn_reflns_number 3420
_diffrn_reflns_theta_full 27.54
_diffrn_reflns_theta_max 27.54
_diffrn_reflns_theta_min 3.13
_diffrn_standards_decay_% None
_diffrn_standards_interval_time None
_diffrn_standards_number None
_exptl_absorpt_coefficient_mu 35.074
_exptl_absorpt_correction_T_max 0.087
_exptl_absorpt_correction_T_min 0.045
_exptl_absorpt_correction_type multi-scan
_exptl_absorpt_process_details 'RAPID AUTO (Rigaku Corporation, 1998)'
_exptl_crystal_colour Colourless
_exptl_crystal_density_diffrn 4.328
_exptl_crystal_density_method 'not measured'
_exptl_crystal_description lamellar
_exptl_crystal_F_000 492
_exptl_crystal_size_max 0.19
_exptl_crystal_size_mid 0.08
_exptl_crystal_size_min 0.07
_refine_diff_density_max 4.059
_refine_diff_density_min -2.154
_refine_diff_density_rms 0.638
_refine_ls_extinction_coef 0.0065(14)
_refine_ls_extinction_expression Fc^*^=kFc[1+0.001xFc^2^\l^3^/sin(2\q)]^-1/4^
_refine_ls_extinction_method SHELXL
_refine_ls_goodness_of_fit_ref 1.087
_refine_ls_hydrogen_treatment constr
_refine_ls_matrix_type full
_refine_ls_number_parameters 65
_refine_ls_number_reflns 1006
_refine_ls_number_restraints 0
_refine_ls_restrained_S_all 1.087
_refine_ls_R_factor_all 0.0618
_refine_ls_R_factor_gt 0.0594
_refine_ls_shift/su_max 0.001
_refine_ls_shift/su_mean 0.000
_refine_ls_structure_factor_coef Fsqd
_refine_ls_weighting_details 'calc w=1/[\s^2^(Fo^2^)+(0.0932P)^2^+4.6243P] where P=(Fo^2^+2Fc^2^)/3'
_refine_ls_weighting_scheme calc
_refine_ls_wR_factor_gt 0.1491
_refine_ls_wR_factor_ref 0.1528
_reflns_number_gt 965
_reflns_number_total 1006
_reflns_threshold_expression >2sigma(I)
_cod_data_source_file c6ce01790h2.cif
_cod_data_source_block compound-1
_cod_depositor_comments
;
The following automatic conversions were performed:

'_symmetry_cell_setting' value 'Monoclinic' changed to 'monoclinic'
according to
/usr/data/users/saulius/crontab/automatic-downloads/rss-feeds/RSC/lib/dictionaries/cif_core.dic
dictionary named 'cif_core.dic' version 2.4.2 from 2011-04-26.

'_exptl_absorpt_correction_type' value 'Multi-Scan' changed to
'multi-scan' according to
/usr/data/users/saulius/crontab/automatic-downloads/rss-feeds/RSC/lib/dictionaries/cif_core.dic
dictionary named 'cif_core.dic' version 2.4.2 from 2011-04-26.

Automatic conversion script
Id: cif_fix_values 4268 2015-11-12 08:31:59Z antanas 

 Adding full bibliography for 7226506--7226509.cif.
;
_cod_original_cell_volume 436.92(17)
_cod_original_sg_symbol_H-M P21/c
_cod_database_code 7226506

loop_
_symmetry_equiv_pos_as_xyz
'x, y, z'
'-x, y+1/2, -z+1/2'
'-x, -y, -z'
'x, -y-1/2, z-1/2'

loop_
_atom_site_label
_atom_site_type_symbol
_atom_site_fract_x
_atom_site_fract_y
_atom_site_fract_z
_atom_site_U_iso_or_equiv
_atom_site_adp_type
_atom_site_occupancy
_atom_site_symmetry_multiplicity
_atom_site_calc_flag
_atom_site_refinement_flags
Hg1 Hg 0.51265(10) 0.90339(3) 0.01383(8) 0.0313(3) Uani 1 1 d .
N1 N 0.186(2) 0.6362(8) -0.2028(17) 0.028(2) Uani 1 1 d .
H1A H 0.3542 0.6388 -0.1353 0.034 Uiso 1 1 calc R
H1B H 0.1105 0.5779 -0.2407 0.034 Uiso 1 1 calc R
N2 N 0.1356(19) 0.8169(7) -0.1993(16) 0.0255(19) Uani 1 1 d .
N3 N -0.072(2) 0.8809(8) -0.2844(18) 0.031(2) Uani 1 1 d .
N4 N -0.282(2) 0.8267(8) -0.3803(16) 0.033(2) Uani 1 1 d .
N5 N -0.216(2) 0.7271(7) -0.3587(17) 0.029(2) Uani 1 1 d .
C1 C 0.045(2) 0.7210(9) -0.2480(17) 0.026(2) Uani 1 1 d .

loop_
_atom_site_aniso_label
_atom_site_aniso_U_11
_atom_site_aniso_U_22
_atom_site_aniso_U_33
_atom_site_aniso_U_23
_atom_site_aniso_U_13
_atom_site_aniso_U_12
Hg1 0.0331(5) 0.0183(4) 0.0416(5) 0.00165(14) 0.0080(3) 0.00051(14)
N1 0.021(5) 0.022(5) 0.040(5) -0.003(4) 0.004(4) 0.003(4)
N2 0.021(4) 0.021(4) 0.035(5) -0.003(4) 0.008(4) -0.006(4)
N3 0.025(5) 0.023(5) 0.041(6) -0.004(4) 0.003(4) 0.001(4)
N4 0.035(5) 0.027(5) 0.035(5) 0.003(4) 0.008(4) 0.004(4)
N5 0.023(5) 0.027(5) 0.037(5) -0.006(4) 0.008(4) 0.001(4)
C1 0.018(5) 0.027(5) 0.033(5) -0.006(4) 0.008(4) 0.001(4)

loop_
_atom_type_symbol
_atom_type_description
_atom_type_scat_dispersion_real
_atom_type_scat_dispersion_imag
_atom_type_scat_source
C C 0.0033 0.0016 'International Tables Vol C Tables 4.2.6.8 and 6.1.1.4'
H H 0.0000 0.0000 'International Tables Vol C Tables 4.2.6.8 and 6.1.1.4'
N N 0.0061 0.0033 'International Tables Vol C Tables 4.2.6.8 and 6.1.1.4'
Hg Hg -2.3894 9.2266 'International Tables Vol C Tables 4.2.6.8 and 6.1.1.4'

loop_
_geom_angle_atom_site_label_1
_geom_angle_atom_site_label_2
_geom_angle_atom_site_label_3
_geom_angle
_geom_angle_site_symmetry_1
_geom_angle_site_symmetry_3
N5 Hg1 N2 101.4(3) 4_676 .
N5 Hg1 Hg1 143.8(3) 4_676 3_675
N2 Hg1 Hg1 114.3(2) . 3_675
C1 N1 H1A 120.0 . .
C1 N1 H1B 120.0 . .
H1A N1 H1B 120.0 . .
C1 N2 N3 106.8(10) . .
C1 N2 Hg1 139.9(8) . .
N3 N2 Hg1 112.8(8) . .
N4 N3 N2 109.1(10) . .
N3 N4 N5 108.7(10) . .
N4 N5 C1 107.5(9) . .
N4 N5 Hg1 126.0(8) . 4_475
C1 N5 Hg1 126.5(8) . 4_475
N1 C1 N2 126.5(10) . .
N1 C1 N5 125.5(10) . .
N2 C1 N5 107.9(10) . .

loop_
_geom_bond_atom_site_label_1
_geom_bond_atom_site_label_2
_geom_bond_distance
_geom_bond_site_symmetry_2
Hg1 N5 2.218(10) 4_676
Hg1 N2 2.368(10) .
Hg1 Hg1 2.5236(10) 3_675
N1 C1 1.308(15) .
N1 H1A 0.8600 .
N1 H1B 0.8600 .
N2 C1 1.342(14) .
N2 N3 1.351(16) .
N3 N4 1.305(15) .
N4 N5 1.338(14) .
N5 C1 1.350(15) .
N5 Hg1 2.218(10) 4_475
